data_2231877
loop_
_publ_author_name
'Schuecker, Raffael'
'Weissensteiner, Walter'
'Mereiter, Kurt'

_publ_section_title
;
 <i>rac</i>-Dichlorido(1-{(diphenylphosphanyl)[2-(diphenylphosphanyl)phenyl]methyl}ferrocene-\k^2^<i>P</i>,<i>P</i>')palladium(II)
 dimethyl sulfoxide disolvate
;
_journal_coeditor_code GK2404
_journal_issue 10
_journal_name_full 'Acta Crystallographica Section E'
_journal_page_first m1377
_journal_page_last m1378
_journal_paper_doi 10.1107/S160053681103618X
_journal_volume 67
_journal_year 2011
_chemical_formula_iupac '[Fe Pd Cl2 (C5 H5) (C36 H29 P2)], 2C2 H6 O S'
_chemical_formula_moiety 'C41 H34 Cl2 Fe P2 Pd, 2(C2 H6 O S)'
_chemical_formula_sum 'C45 H46 Cl2 Fe O2 P2 Pd S2'
_chemical_formula_weight 978.03
_chemical_name_common '1327 RASC057b PdCl2FcPP+2dmso'
_chemical_name_systematic
;
<i>rac</i>-Dichlorido({(diphenylphosphanyl)[2-(diphenylphosphanyl)
phenyl]methyl}ferrocene-\k^2^<i>P</i>,<i>P</i>')palladium(II)
dimethylsulfoxide disolvate
;
_space_group_IT_number 2
_symmetry_cell_setting triclinic
_symmetry_space_group_name_Hall '-P 1'
_symmetry_space_group_name_H-M 'P -1'
_atom_sites_solution_hydrogens geom
_atom_sites_solution_primary direct
_atom_sites_solution_secondary difmap
_audit_creation_method SHELXL-97
_cell_angle_alpha 78.720(2)
_cell_angle_beta 81.796(2)
_cell_angle_gamma 78.143(2)
_cell_formula_units_Z 2
_cell_length_a 10.9878(8)
_cell_length_b 11.5275(8)
_cell_length_c 17.1405(12)
_cell_measurement_reflns_used 9252
_cell_measurement_temperature 100(2)
_cell_measurement_theta_max 29.98
_cell_measurement_theta_min 2.37
_cell_volume 2071.8(3)
_computing_cell_refinement 'SAINT (Bruker, 2003)'
_computing_data_collection 'SMART (Bruker, 2003)'
_computing_data_reduction 'SAINT and XPREP (Bruker, 2003)'
_computing_molecular_graphics
;
MERCURY (Macrae <i>et al.</i>, 2006)
;
_computing_publication_material
;
PLATON (Spek, 2009) and publCIF (Westrip, 2010)
;
_computing_structure_refinement 'SHELXL97 (Sheldrick, 2008)'
_computing_structure_solution 'SHELXS97 (Sheldrick, 2008)'
_diffrn_ambient_temperature 100(2)
_diffrn_measured_fraction_theta_full 0.992
_diffrn_measured_fraction_theta_max 0.992
_diffrn_measurement_device_type 'Bruker SMART APEX CCD'
_diffrn_measurement_method '\w scans'
_diffrn_radiation_monochromator graphite
_diffrn_radiation_source 'fine-focus sealed tube'
_diffrn_radiation_type MoK\a
_diffrn_radiation_wavelength 0.71073
_diffrn_reflns_av_R_equivalents 0.0180
_diffrn_reflns_av_sigmaI/netI 0.0177
_diffrn_reflns_limit_h_max 15
_diffrn_reflns_limit_h_min -15
_diffrn_reflns_limit_k_max 16
_diffrn_reflns_limit_k_min -16
_diffrn_reflns_limit_l_max 24
_diffrn_reflns_limit_l_min -24
_diffrn_reflns_number 37987
_diffrn_reflns_theta_full 30.01
_diffrn_reflns_theta_max 30.01
_diffrn_reflns_theta_min 2.37
_diffrn_standards_decay_% 0
_exptl_absorpt_coefficient_mu 1.130
_exptl_absorpt_correction_T_max 0.67
_exptl_absorpt_correction_T_min 0.58
_exptl_absorpt_correction_type multi-scan
_exptl_absorpt_process_details '(SADABS; Bruker, 2003)'
_exptl_crystal_colour orange
_exptl_crystal_density_diffrn 1.568
_exptl_crystal_density_method 'not measured'
_exptl_crystal_description block
_exptl_crystal_F_000 1000
_exptl_crystal_size_max 0.59
_exptl_crystal_size_mid 0.45
_exptl_crystal_size_min 0.36
_refine_diff_density_max 0.591
_refine_diff_density_min -0.603
_refine_ls_extinction_method none
_refine_ls_goodness_of_fit_ref 1.024
_refine_ls_hydrogen_treatment constr
_refine_ls_matrix_type full
_refine_ls_number_parameters 502
_refine_ls_number_reflns 11991
_refine_ls_number_restraints 0
_refine_ls_restrained_S_all 1.024
_refine_ls_R_factor_all 0.0223
_refine_ls_R_factor_gt 0.0210
_refine_ls_shift/su_max 0.002
_refine_ls_shift/su_mean 0.000
_refine_ls_structure_factor_coef Fsqd
_refine_ls_weighting_details 'calc w=1/[\s^2^(Fo^2^)+(0.0275P)^2^+1.0316P] where P=(Fo^2^+2Fc^2^)/3'
_refine_ls_weighting_scheme calc
_refine_ls_wR_factor_gt 0.0542
_refine_ls_wR_factor_ref 0.0548
_reflns_number_gt 11375
_reflns_number_total 11991
_reflns_threshold_expression >2sigma(I)
_cod_data_source_file gk2404.cif
_cod_data_source_block I
_cod_original_sg_symbol_H-M P-1
_cod_database_code 2231877
_cod_database_fobs_code 2231877

loop_
_symmetry_equiv_pos_as_xyz
'x, y, z'
'-x, -y, -z'

loop_
_atom_site_type_symbol
_atom_site_label
_atom_site_fract_x
_atom_site_fract_y
_atom_site_fract_z
_atom_site_U_iso_or_equiv
_atom_site_adp_type
_atom_site_calc_flag
_atom_site_refinement_flags
_atom_site_occupancy
_atom_site_symmetry_multiplicity
_atom_site_disorder_assembly
_atom_site_disorder_group
Pd Pd1 0.391661(7) 0.309337(7) 0.293169(5) 0.01244(3) Uani d . 1 1 . .
Fe Fe1 0.232918(16) 0.590612(15) 0.012021(10) 0.01425(4) Uani d . 1 1 . .
Cl Cl1 0.53877(3) 0.36883(3) 0.356324(17) 0.01869(5) Uani d . 1 1 . .
Cl Cl2 0.51837(3) 0.11729(3) 0.29591(2) 0.02389(6) Uani d . 1 1 . .
P P1 0.27906(3) 0.49620(2) 0.273579(16) 0.01138(5) Uani d . 1 1 . .
P P2 0.23545(3) 0.23234(3) 0.263806(17) 0.01252(5) Uani d . 1 1 . .
C C1 0.21553(10) 0.48140(10) 0.12186(6) 0.01334(19) Uani d . 1 1 . .
C C2 0.34258(11) 0.46343(10) 0.08620(7) 0.0150(2) Uani d . 1 1 . .
H H2 0.4127 0.4748 0.1085 0.018 Uiso calc R 1 1 . .
C C3 0.34579(11) 0.42547(11) 0.01137(7) 0.0171(2) Uani d . 1 1 . .
H H3 0.4221 0.4067 -0.0267 0.021 Uiso calc R 1 1 . .
C C4 0.22132(12) 0.41994(11) 0.00016(7) 0.0186(2) Uani d . 1 1 . .
H H4 0.1949 0.3965 -0.0472 0.022 Uiso calc R 1 1 . .
C C5 0.14085(11) 0.45439(11) 0.06794(7) 0.0169(2) Uani d . 1 1 . .
H H5 0.0481 0.4595 0.0763 0.020 Uiso calc R 1 1 . .
C C6 0.17661(14) 0.76490(11) 0.03013(8) 0.0236(3) Uani d . 1 1 . .
H H6 0.1486 0.7915 0.0830 0.028 Uiso calc R 1 1 . .
C C7 0.30156(14) 0.74733(12) -0.00721(9) 0.0263(3) Uani d . 1 1 . .
H H7 0.3768 0.7595 0.0147 0.032 Uiso calc R 1 1 . .
C C8 0.30069(16) 0.70912(13) -0.08132(9) 0.0312(3) Uani d . 1 1 . .
H H8 0.3753 0.6895 -0.1205 0.037 Uiso calc R 1 1 . .
C C9 0.17567(17) 0.70275(13) -0.08939(8) 0.0318(3) Uani d . 1 1 . .
H H9 0.1480 0.6797 -0.1332 0.038 Uiso calc R 1 1 . .
C C10 0.09884(14) 0.73710(13) -0.02031(9) 0.0278(3) Uani d . 1 1 . .
H H10 0.0064 0.7410 -0.0094 0.033 Uiso calc R 1 1 . .
C C11 0.16067(10) 0.51763(10) 0.20224(6) 0.01247(18) Uani d . 1 1 . .
H H11 0.1231 0.6052 0.1921 0.015 Uiso calc R 1 1 . .
C C12 0.05649(10) 0.44928(10) 0.23955(6) 0.01310(19) Uani d . 1 1 . .
C C13 0.07864(10) 0.32422(10) 0.26658(7) 0.01338(19) Uani d . 1 1 . .
C C14 -0.02352(11) 0.26738(11) 0.29802(7) 0.0159(2) Uani d . 1 1 . .
H H14 -0.0091 0.1831 0.3170 0.019 Uiso calc R 1 1 . .
C C15 -0.14507(11) 0.33164(11) 0.30205(7) 0.0182(2) Uani d . 1 1 . .
H H15 -0.2132 0.2914 0.3224 0.022 Uiso calc R 1 1 . .
C C16 -0.16641(11) 0.45555(11) 0.27610(7) 0.0186(2) Uani d . 1 1 . .
H H16 -0.2492 0.5005 0.2795 0.022 Uiso calc R 1 1 . .
C C17 -0.06631(11) 0.51349(11) 0.24516(7) 0.0165(2) Uani d . 1 1 . .
H H17 -0.0816 0.5981 0.2275 0.020 Uiso calc R 1 1 . .
C C18 0.37044(10) 0.61313(10) 0.22960(6) 0.01320(19) Uani d . 1 1 . .
C C19 0.49844(11) 0.58615(10) 0.20534(7) 0.0152(2) Uani d . 1 1 . .
H H19 0.5406 0.5048 0.2115 0.018 Uiso calc R 1 1 . .
C C20 0.56427(11) 0.67840(11) 0.17209(7) 0.0177(2) Uani d . 1 1 . .
H H20 0.6515 0.6599 0.1563 0.021 Uiso calc R 1 1 . .
C C21 0.50256(12) 0.79743(11) 0.16188(7) 0.0186(2) Uani d . 1 1 . .
H H21 0.5476 0.8603 0.1393 0.022 Uiso calc R 1 1 . .
C C22 0.37503(12) 0.82434(11) 0.18481(7) 0.0192(2) Uani d . 1 1 . .
H H22 0.3327 0.9056 0.1769 0.023 Uiso calc R 1 1 . .
C C23 0.30888(11) 0.73305(10) 0.21930(7) 0.0166(2) Uani d . 1 1 . .
H H23 0.2219 0.7522 0.2359 0.020 Uiso calc R 1 1 . .
C C24 0.19163(10) 0.54361(10) 0.36379(7) 0.01424(19) Uani d . 1 1 . .
C C25 0.24006(12) 0.49419(12) 0.43681(7) 0.0208(2) Uani d . 1 1 . .
H H25 0.3144 0.4351 0.4383 0.025 Uiso calc R 1 1 . .
C C26 0.17962(13) 0.53136(14) 0.50736(8) 0.0252(3) Uani d . 1 1 . .
H H26 0.2136 0.4988 0.5566 0.030 Uiso calc R 1 1 . .
C C27 0.06960(12) 0.61611(12) 0.50555(7) 0.0215(2) Uani d . 1 1 . .
H H27 0.0288 0.6420 0.5535 0.026 Uiso calc R 1 1 . .
C C28 0.01911(12) 0.66312(11) 0.43358(7) 0.0188(2) Uani d . 1 1 . .
H H28 -0.0575 0.7192 0.4328 0.023 Uiso calc R 1 1 . .
C C29 0.08018(11) 0.62839(10) 0.36261(7) 0.0161(2) Uani d . 1 1 . .
H H29 0.0463 0.6621 0.3134 0.019 Uiso calc R 1 1 . .
C C30 0.25815(11) 0.17131(10) 0.17153(7) 0.0147(2) Uani d . 1 1 . .
C C31 0.37585(12) 0.15872(10) 0.12720(7) 0.0175(2) Uani d . 1 1 . .
H H31 0.4430 0.1845 0.1442 0.021 Uiso calc R 1 1 . .
C C32 0.39411(12) 0.10819(11) 0.05810(7) 0.0206(2) Uani d . 1 1 . .
H H32 0.4736 0.1010 0.0274 0.025 Uiso calc R 1 1 . .
C C33 0.29749(13) 0.06830(11) 0.03384(7) 0.0211(2) Uani d . 1 1 . .
H H33 0.3116 0.0316 -0.0125 0.025 Uiso calc R 1 1 . .
C C34 0.17970(12) 0.08172(11) 0.07699(7) 0.0202(2) Uani d . 1 1 . .
H H34 0.1133 0.0548 0.0600 0.024 Uiso calc R 1 1 . .
C C35 0.15956(11) 0.13480(11) 0.14520(7) 0.0175(2) Uani d . 1 1 . .
H H35 0.0786 0.1462 0.1739 0.021 Uiso calc R 1 1 . .
C C36 0.21476(11) 0.10941(10) 0.34618(7) 0.0150(2) Uani d . 1 1 . .
C C37 0.20314(13) 0.13400(12) 0.42372(8) 0.0221(2) Uani d . 1 1 . .
H H37 0.2096 0.2116 0.4318 0.027 Uiso calc R 1 1 . .
C C38 0.18220(16) 0.04528(14) 0.48908(8) 0.0297(3) Uani d . 1 1 . .
H H38 0.1743 0.0624 0.5418 0.036 Uiso calc R 1 1 . .
C C39 0.17279(14) -0.06868(13) 0.47762(9) 0.0285(3) Uani d . 1 1 . .
H H39 0.1571 -0.1289 0.5224 0.034 Uiso calc R 1 1 . .
C C40 0.18626(13) -0.09398(12) 0.40114(9) 0.0249(3) Uani d . 1 1 . .
H H40 0.1815 -0.1722 0.3934 0.030 Uiso calc R 1 1 . .
C C41 0.20692(12) -0.00531(11) 0.33513(8) 0.0200(2) Uani d . 1 1 . .
H H41 0.2156 -0.0232 0.2826 0.024 Uiso calc R 1 1 . .
S S1 0.08549(3) 0.05862(3) 0.80570(2) 0.02640(7) Uani d . 1 1 . .
O O1 -0.00595(10) 0.17498(11) 0.80041(7) 0.0341(2) Uani d . 1 1 . .
C C42 0.13223(15) 0.03229(15) 0.70553(9) 0.0303(3) Uani d . 1 1 . .
H H42A 0.1643 0.1019 0.6733 0.045 Uiso calc R 1 1 . .
H H42B 0.0601 0.0201 0.6825 0.045 Uiso calc R 1 1 . .
H H42C 0.1979 -0.0396 0.7058 0.045 Uiso calc R 1 1 . .
C C43 0.23073(15) 0.09373(19) 0.82039(10) 0.0391(4) Uani d . 1 1 . .
H H43A 0.2219 0.1229 0.8713 0.059 Uiso calc R 1 1 . .
H H43B 0.2541 0.1562 0.7765 0.059 Uiso calc R 1 1 . .
H H43C 0.2958 0.0213 0.8215 0.059 Uiso calc R 1 1 . .
S S2 0.42389(4) 0.21103(4) 0.62599(2) 0.02793(12) Uani d P 0.8766(17) 1 A 1
O O2 0.28718(13) 0.25821(14) 0.62440(12) 0.0647(5) Uani d P 0.8766(17) 1 A 1
C C44 0.47199(17) 0.12803(14) 0.54576(9) 0.0331(3) Uani d P 0.8766(17) 1 A 1
H H44A 0.4356 0.0549 0.5577 0.050 Uiso calc PR 0.8766(17) 1 A 1
H H44B 0.5634 0.1060 0.5393 0.050 Uiso calc PR 0.8766(17) 1 A 1
H H44C 0.4434 0.1776 0.4962 0.050 Uiso calc PR 0.8766(17) 1 A 1
C C45 0.50322(15) 0.33240(14) 0.58599(10) 0.0319(3) Uani d P 0.8766(17) 1 A 1
H H45A 0.4874 0.3894 0.6235 0.048 Uiso calc PR 0.8766(17) 1 A 1
H H45B 0.4728 0.3733 0.5348 0.048 Uiso calc PR 0.8766(17) 1 A 1
H H45C 0.5933 0.3016 0.5776 0.048 Uiso calc PR 0.8766(17) 1 A 1
S S2' 0.3760(3) 0.2667(3) 0.56587(17) 0.02793(12) Uani d P 0.12 1 A 2
O O2' 0.28718(13) 0.25821(14) 0.62440(12) 0.0647(5) Uani d P 0.12 1 A 2
C C44' 0.47199(17) 0.12803(14) 0.54576(9) 0.0331(3) Uani d P 0.12 1 A 2
H H44D 0.4226 0.0637 0.5598 0.050 Uiso calc PR 0.1234(17) 1 A 2
H H44E 0.5430 0.1080 0.5777 0.050 Uiso calc PR 0.1234(17) 1 A 2
H H44F 0.5029 0.1364 0.4888 0.050 Uiso calc PR 0.1234(17) 1 A 2
C C45' 0.50322(15) 0.33240(14) 0.58599(10) 0.0319(3) Uani d P 0.12 1 A 2
H H45D 0.4712 0.3876 0.6241 0.048 Uiso calc PR 0.1234(17) 1 A 2
H H45E 0.5385 0.3767 0.5360 0.048 Uiso calc PR 0.1234(17) 1 A 2
H H45F 0.5684 0.2683 0.6087 0.048 Uiso calc PR 0.1234(17) 1 A 2

loop_
_atom_site_aniso_label
_atom_site_aniso_U_11
_atom_site_aniso_U_22
_atom_site_aniso_U_33
_atom_site_aniso_U_12
_atom_site_aniso_U_13
_atom_site_aniso_U_23
Pd1 0.01130(4) 0.01214(4) 0.01363(4) -0.00192(3) -0.00133(3) -0.00182(3)
Fe1 0.01697(8) 0.01527(8) 0.01054(7) -0.00299(6) -0.00161(6) -0.00210(6)
Cl1 0.01414(11) 0.02339(13) 0.01954(13) -0.00457(10) -0.00433(9) -0.00308(10)
Cl2 0.02092(13) 0.01617(13) 0.03140(16) 0.00267(10) -0.00350(11) -0.00233(11)
P1 0.01208(12) 0.01217(12) 0.01047(12) -0.00285(9) -0.00086(9) -0.00290(9)
P2 0.01299(12) 0.01205(12) 0.01289(12) -0.00271(9) 0.00021(9) -0.00369(10)
C1 0.0161(5) 0.0133(5) 0.0109(4) -0.0036(4) -0.0009(4) -0.0023(4)
C2 0.0157(5) 0.0161(5) 0.0131(5) -0.0020(4) -0.0013(4) -0.0036(4)
C3 0.0205(5) 0.0169(5) 0.0136(5) -0.0022(4) 0.0004(4) -0.0049(4)
C4 0.0246(6) 0.0203(5) 0.0136(5) -0.0077(4) -0.0009(4) -0.0067(4)
C5 0.0191(5) 0.0199(5) 0.0140(5) -0.0073(4) -0.0018(4) -0.0044(4)
C6 0.0333(7) 0.0153(5) 0.0191(6) -0.0003(5) -0.0011(5) -0.0014(4)
C7 0.0309(7) 0.0171(6) 0.0307(7) -0.0078(5) -0.0022(5) -0.0007(5)
C8 0.0439(8) 0.0208(6) 0.0226(6) -0.0060(6) 0.0107(6) 0.0013(5)
C9 0.0536(9) 0.0246(7) 0.0159(6) -0.0031(6) -0.0125(6) 0.0013(5)
C10 0.0272(7) 0.0240(6) 0.0275(7) 0.0025(5) -0.0081(5) 0.0030(5)
C11 0.0134(5) 0.0130(4) 0.0113(4) -0.0026(4) -0.0011(4) -0.0026(4)
C12 0.0136(5) 0.0160(5) 0.0111(4) -0.0038(4) -0.0009(4) -0.0047(4)
C13 0.0129(5) 0.0156(5) 0.0124(5) -0.0027(4) -0.0002(4) -0.0049(4)
C14 0.0158(5) 0.0171(5) 0.0162(5) -0.0056(4) 0.0003(4) -0.0048(4)
C15 0.0150(5) 0.0242(6) 0.0171(5) -0.0070(4) 0.0004(4) -0.0058(4)
C16 0.0126(5) 0.0237(6) 0.0195(5) -0.0018(4) -0.0013(4) -0.0057(4)
C17 0.0153(5) 0.0176(5) 0.0164(5) -0.0015(4) -0.0023(4) -0.0038(4)
C18 0.0158(5) 0.0143(5) 0.0107(4) -0.0048(4) -0.0014(4) -0.0030(4)
C19 0.0161(5) 0.0170(5) 0.0135(5) -0.0040(4) -0.0007(4) -0.0048(4)
C20 0.0171(5) 0.0224(6) 0.0148(5) -0.0070(4) 0.0008(4) -0.0043(4)
C21 0.0226(6) 0.0189(5) 0.0157(5) -0.0096(4) -0.0006(4) -0.0015(4)
C22 0.0229(6) 0.0151(5) 0.0189(5) -0.0039(4) -0.0013(4) -0.0013(4)
C23 0.0172(5) 0.0162(5) 0.0161(5) -0.0030(4) -0.0009(4) -0.0028(4)
C24 0.0160(5) 0.0163(5) 0.0117(5) -0.0056(4) 0.0004(4) -0.0040(4)
C25 0.0179(5) 0.0297(6) 0.0144(5) -0.0016(5) -0.0025(4) -0.0048(5)
C26 0.0232(6) 0.0396(8) 0.0132(5) -0.0037(5) -0.0021(4) -0.0076(5)
C27 0.0232(6) 0.0280(6) 0.0153(5) -0.0074(5) 0.0034(4) -0.0093(5)
C28 0.0209(5) 0.0182(5) 0.0178(5) -0.0037(4) 0.0023(4) -0.0069(4)
C29 0.0193(5) 0.0150(5) 0.0140(5) -0.0031(4) -0.0005(4) -0.0037(4)
C30 0.0185(5) 0.0122(5) 0.0126(5) -0.0015(4) 0.0002(4) -0.0027(4)
C31 0.0200(5) 0.0139(5) 0.0176(5) -0.0034(4) 0.0025(4) -0.0034(4)
C32 0.0254(6) 0.0164(5) 0.0173(5) -0.0022(4) 0.0053(4) -0.0040(4)
C33 0.0304(6) 0.0179(5) 0.0133(5) 0.0012(5) -0.0021(4) -0.0046(4)
C34 0.0242(6) 0.0201(5) 0.0169(5) 0.0001(4) -0.0068(4) -0.0059(4)
C35 0.0179(5) 0.0182(5) 0.0163(5) -0.0002(4) -0.0024(4) -0.0054(4)
C36 0.0153(5) 0.0146(5) 0.0150(5) -0.0038(4) -0.0003(4) -0.0023(4)
C37 0.0311(7) 0.0193(5) 0.0163(5) -0.0051(5) -0.0002(5) -0.0050(4)
C38 0.0436(8) 0.0285(7) 0.0150(6) -0.0068(6) 0.0017(5) -0.0019(5)
C39 0.0346(7) 0.0258(6) 0.0221(6) -0.0098(6) 0.0018(5) 0.0040(5)
C40 0.0305(7) 0.0179(6) 0.0274(7) -0.0099(5) -0.0037(5) 0.0000(5)
C41 0.0262(6) 0.0164(5) 0.0189(5) -0.0063(4) -0.0032(4) -0.0038(4)
S1 0.02146(14) 0.02863(16) 0.02352(15) -0.00114(12) -0.00013(12) 0.00370(12)
O1 0.0257(5) 0.0393(6) 0.0277(5) 0.0091(4) 0.0011(4) -0.0013(4)
C42 0.0300(7) 0.0348(7) 0.0313(7) -0.0087(6) -0.0048(6) -0.0139(6)
C43 0.0272(7) 0.0624(11) 0.0313(8) -0.0003(7) -0.0110(6) -0.0192(8)
S2 0.0338(2) 0.02294(19) 0.02234(19) -0.00013(15) 0.00061(15) -0.00055(14)
O2 0.0291(7) 0.0431(8) 0.1074(14) -0.0019(6) 0.0145(8) 0.0012(8)
C44 0.0452(9) 0.0317(7) 0.0280(7) -0.0149(7) -0.0077(6) -0.0078(6)
C45 0.0342(8) 0.0314(7) 0.0346(8) -0.0069(6) -0.0073(6) -0.0132(6)
S2' 0.0338(2) 0.02294(19) 0.02234(19) -0.00013(15) 0.00061(15) -0.00055(14)
O2' 0.0291(7) 0.0431(8) 0.1074(14) -0.0019(6) 0.0145(8) 0.0012(8)
C44' 0.0452(9) 0.0317(7) 0.0280(7) -0.0149(7) -0.0077(6) -0.0078(6)
C45' 0.0342(8) 0.0314(7) 0.0346(8) -0.0069(6) -0.0073(6) -0.0132(6)

loop_
_atom_type_symbol
_atom_type_description
_atom_type_scat_dispersion_real
_atom_type_scat_dispersion_imag
_atom_type_scat_source
C C 0.0033 0.0016 'International Tables Vol C Tables 4.2.6.8 and 6.1.1.4'
H H 0.0000 0.0000 'International Tables Vol C Tables 4.2.6.8 and 6.1.1.4'
O O 0.0106 0.0060 'International Tables Vol C Tables 4.2.6.8 and 6.1.1.4'
P P 0.1023 0.0942 'International Tables Vol C Tables 4.2.6.8 and 6.1.1.4'
S S 0.1246 0.1234 'International Tables Vol C Tables 4.2.6.8 and 6.1.1.4'
Cl Cl 0.1484 0.1585 'International Tables Vol C Tables 4.2.6.8 and 6.1.1.4'
Fe Fe 0.3463 0.8444 'International Tables Vol C Tables 4.2.6.8 and 6.1.1.4'
Pd Pd -0.9988 1.0072 'International Tables Vol C Tables 4.2.6.8 and 6.1.1.4'

loop_
_geom_angle_atom_site_label_1
_geom_angle_atom_site_label_2
_geom_angle_atom_site_label_3
_geom_angle
P1 Pd1 P2 91.550(12)
P1 Pd1 Cl1 92.209(11)
P2 Pd1 Cl1 165.791(11)
P1 Pd1 Cl2 172.603(11)
P2 Pd1 Cl2 88.084(12)
Cl1 Pd1 Cl2 89.922(12)
C10 Fe1 C9 40.80(6)
C10 Fe1 C6 40.58(6)
C9 Fe1 C6 68.38(6)
C10 Fe1 C5 106.71(6)
C9 Fe1 C5 121.41(6)
C6 Fe1 C5 123.21(5)
C10 Fe1 C4 122.88(6)
C9 Fe1 C4 106.95(6)
C6 Fe1 C4 159.41(6)
C5 Fe1 C4 40.73(5)
C10 Fe1 C3 159.58(6)
C9 Fe1 C3 123.41(6)
C6 Fe1 C3 158.59(5)
C5 Fe1 C3 68.51(5)
C4 Fe1 C3 40.67(5)
C10 Fe1 C7 68.38(6)
C9 Fe1 C7 68.36(6)
C6 Fe1 C7 40.61(6)
C5 Fe1 C7 160.03(5)
C4 Fe1 C7 158.21(6)
C3 Fe1 C7 122.83(5)
C10 Fe1 C2 157.83(5)
C9 Fe1 C2 160.25(6)
C6 Fe1 C2 122.59(5)
C5 Fe1 C2 68.57(5)
C4 Fe1 C2 68.56(5)
C3 Fe1 C2 40.78(4)
C7 Fe1 C2 108.25(5)
C10 Fe1 C8 68.39(6)
C9 Fe1 C8 40.51(7)
C6 Fe1 C8 68.34(6)
C5 Fe1 C8 157.36(6)
C4 Fe1 C8 122.00(6)
C3 Fe1 C8 107.94(5)
C7 Fe1 C8 40.70(6)
C2 Fe1 C8 124.29(6)
C10 Fe1 C1 121.48(5)
C9 Fe1 C1 157.32(6)
C6 Fe1 C1 107.35(5)
C5 Fe1 C1 40.90(4)
C4 Fe1 C1 68.78(5)
C3 Fe1 C1 68.75(5)
C7 Fe1 C1 123.83(5)
C2 Fe1 C1 40.83(4)
C8 Fe1 C1 160.61(6)
C24 P1 C18 105.64(5)
C24 P1 C11 105.04(5)
C18 P1 C11 102.85(5)
C24 P1 Pd1 114.22(4)
C18 P1 Pd1 114.46(4)
C11 P1 Pd1 113.50(4)
C30 P2 C36 107.35(5)
C30 P2 C13 105.54(5)
C36 P2 C13 101.44(5)
C30 P2 Pd1 117.87(4)
C36 P2 Pd1 104.80(4)
C13 P2 Pd1 118.14(4)
C2 C1 C5 107.21(10)
C2 C1 C11 130.02(10)
C5 C1 C11 122.74(10)
C2 C1 Fe1 69.26(6)
C5 C1 Fe1 69.18(6)
C11 C1 Fe1 128.18(8)
C3 C2 C1 108.31(10)
C3 C2 Fe1 69.58(7)
C1 C2 Fe1 69.91(6)
C3 C2 H2 125.8
C1 C2 H2 125.8
Fe1 C2 H2 126.2
C4 C3 C2 108.07(10)
C4 C3 Fe1 69.65(7)
C2 C3 Fe1 69.65(7)
C4 C3 H3 126.0
C2 C3 H3 126.0
Fe1 C3 H3 126.0
C3 C4 C5 108.05(10)
C3 C4 Fe1 69.67(7)
C5 C4 Fe1 69.63(7)
C3 C4 H4 126.0
C5 C4 H4 126.0
Fe1 C4 H4 126.0
C4 C5 C1 108.36(10)
C4 C5 Fe1 69.64(7)
C1 C5 Fe1 69.92(6)
C4 C5 H5 125.8
C1 C5 H5 125.8
Fe1 C5 H5 125.8
C10 C6 C7 108.11(12)
C10 C6 Fe1 69.52(8)
C7 C6 Fe1 69.73(8)
C10 C6 H6 125.9
C7 C6 H6 125.9
Fe1 C6 H6 125.9
C6 C7 C8 107.89(13)
C6 C7 Fe1 69.66(8)
C8 C7 Fe1 69.71(8)
C6 C7 H7 126.1
C8 C7 H7 126.1
Fe1 C7 H7 126.1
C9 C8 C7 108.01(13)
C9 C8 Fe1 69.60(8)
C7 C8 Fe1 69.59(8)
C9 C8 H8 126.0
C7 C8 H8 126.0
Fe1 C8 H8 126.0
C8 C9 C10 108.00(13)
C8 C9 Fe1 69.90(8)
C10 C9 Fe1 69.47(8)
C8 C9 H9 126.0
C10 C9 H9 126.0
Fe1 C9 H9 126.2
C6 C10 C9 107.99(13)
C6 C10 Fe1 69.90(8)
C9 C10 Fe1 69.72(8)
C6 C10 H10 126.0
C9 C10 H10 126.0
Fe1 C10 H10 126.0
C12 C11 C1 110.27(9)
C12 C11 P1 110.01(7)
C1 C11 P1 113.39(8)
C12 C11 H11 107.6
C1 C11 H11 107.6
P1 C11 H11 107.6
C17 C12 C13 119.19(10)
C17 C12 C11 118.27(10)
C13 C12 C11 122.52(10)
C14 C13 C12 118.88(10)
C14 C13 P2 118.37(9)
C12 C13 P2 122.75(8)
C15 C14 C13 121.43(11)
C15 C14 H14 119.3
C13 C14 H14 119.3
C14 C15 C16 119.48(11)
C14 C15 H15 120.3
C16 C15 H15 120.3
C17 C16 C15 119.89(11)
C17 C16 H16 120.1
C15 C16 H16 120.1
C16 C17 C12 121.12(11)
C16 C17 H17 119.4
C12 C17 H17 119.4
C19 C18 C23 119.52(10)
C19 C18 P1 122.13(9)
C23 C18 P1 118.35(9)
C20 C19 C18 120.09(11)
C20 C19 H19 120.0
C18 C19 H19 120.0
C21 C20 C19 120.14(11)
C21 C20 H20 119.9
C19 C20 H20 119.9
C22 C21 C20 119.88(11)
C22 C21 H21 120.1
C20 C21 H21 120.1
C21 C22 C23 120.42(11)
C21 C22 H22 119.8
C23 C22 H22 119.8
C22 C23 C18 119.94(11)
C22 C23 H23 120.0
C18 C23 H23 120.0
C25 C24 C29 119.37(11)
C25 C24 P1 117.94(9)
C29 C24 P1 122.68(9)
C26 C25 C24 120.27(12)
C26 C25 H25 119.9
C24 C25 H25 119.9
C27 C26 C25 119.95(12)
C27 C26 H26 120.0
C25 C26 H26 120.0
C26 C27 C28 120.10(11)
C26 C27 H27 120.0
C28 C27 H27 120.0
C27 C28 C29 120.33(12)
C27 C28 H28 119.8
C29 C28 H28 119.8
C28 C29 C24 119.94(11)
C28 C29 H29 120.0
C24 C29 H29 120.0
C35 C30 C31 119.63(11)
C35 C30 P2 120.61(9)
C31 C30 P2 119.75(9)
C32 C31 C30 119.66(12)
C32 C31 H31 120.2
C30 C31 H31 120.2
C33 C32 C31 120.50(12)
C33 C32 H32 119.7
C31 C32 H32 119.7
C32 C33 C34 120.25(11)
C32 C33 H33 119.9
C34 C33 H33 119.9
C33 C34 C35 119.71(12)
C33 C34 H34 120.1
C35 C34 H34 120.1
C34 C35 C30 120.18(11)
C34 C35 H35 119.9
C30 C35 H35 119.9
C41 C36 C37 119.36(11)
C41 C36 P2 123.21(9)
C37 C36 P2 117.41(9)
C38 C37 C36 120.17(12)
C38 C37 H37 119.9
C36 C37 H37 119.9
C37 C38 C39 120.20(13)
C37 C38 H38 119.9
C39 C38 H38 119.9
C40 C39 C38 119.83(12)
C40 C39 H39 120.1
C38 C39 H39 120.1
C39 C40 C41 120.36(12)
C39 C40 H40 119.8
C41 C40 H40 119.8
C36 C41 C40 120.07(12)
C36 C41 H41 120.0
C40 C41 H41 120.0
O1 S1 C42 106.70(7)
O1 S1 C43 105.72(8)
C42 S1 C43 95.67(7)
S1 C42 H42A 109.5
S1 C42 H42B 109.5
H42A C42 H42B 109.5
S1 C42 H42C 109.5
H42A C42 H42C 109.5
H42B C42 H42C 109.5
S1 C43 H43A 109.5
S1 C43 H43B 109.5
H43A C43 H43B 109.5
S1 C43 H43C 109.5
H43A C43 H43C 109.5
H43B C43 H43C 109.5
O2 S2 C45 107.64(8)
O2 S2 C44 106.84(10)
C45 S2 C44 97.72(8)
S2 C44 H44A 109.5
S2 C44 H44B 109.5
H44A C44 H44B 109.5
S2 C44 H44C 109.5
H44A C44 H44C 109.5
H44B C44 H44C 109.5
S2 C45 H45A 109.5
S2 C45 H45B 109.5
H45A C45 H45B 109.5
S2 C45 H45C 109.5
H45A C45 H45C 109.5
H45B C45 H45C 109.5

loop_
_geom_bond_atom_site_label_1
_geom_bond_atom_site_label_2
_geom_bond_distance
Pd1 P1 2.2414(3)
Pd1 P2 2.2438(3)
Pd1 Cl1 2.3452(3)
Pd1 Cl2 2.3565(3)
Fe1 C10 2.0429(13)
Fe1 C9 2.0463(14)
Fe1 C6 2.0479(13)
Fe1 C5 2.0481(12)
Fe1 C4 2.0482(12)
Fe1 C3 2.0485(12)
Fe1 C7 2.0487(14)
Fe1 C2 2.0494(11)
Fe1 C8 2.0502(14)
Fe1 C1 2.0579(11)
P1 C24 1.8175(11)
P1 C18 1.8265(11)
P1 C11 1.8580(11)
P2 C30 1.8192(12)
P2 C36 1.8197(12)
P2 C13 1.8273(11)
C1 C2 1.4327(15)
C1 C5 1.4347(16)
C1 C11 1.5233(15)
C2 C3 1.4277(16)
C2 H2 0.9500
C3 C4 1.4237(17)
C3 H3 1.0000
C4 C5 1.4255(16)
C4 H4 1.0000
C5 H5 1.0000
C6 C10 1.419(2)
C6 C7 1.422(2)
C6 H6 1.0000
C7 C8 1.425(2)
C7 H7 1.0000
C8 C9 1.418(2)
C8 H8 1.0000
C9 C10 1.426(2)
C9 H9 0.9500
C10 H10 1.0000
C11 C12 1.5181(15)
C11 H11 1.0000
C12 C17 1.3993(15)
C12 C13 1.4068(15)
C13 C14 1.4040(15)
C14 C15 1.3873(16)
C14 H14 0.9500
C15 C16 1.3916(18)
C15 H15 0.9500
C16 C17 1.3907(17)
C16 H16 0.9500
C17 H17 0.9500
C18 C19 1.3970(16)
C18 C23 1.3979(16)
C19 C20 1.3930(16)
C19 H19 0.9500
C20 C21 1.3894(17)
C20 H20 0.9500
C21 C22 1.3878(17)
C21 H21 0.9500
C22 C23 1.3905(16)
C22 H22 0.9500
C23 H23 0.9500
C24 C25 1.4003(16)
C24 C29 1.4010(16)
C25 C26 1.3941(17)
C25 H25 0.9500
C26 C27 1.3893(19)
C26 H26 0.9500
C27 C28 1.3905(18)
C27 H27 0.9500
C28 C29 1.3919(16)
C28 H28 0.9500
C29 H29 0.9500
C30 C35 1.3984(17)
C30 C31 1.3987(16)
C31 C32 1.3914(17)
C31 H31 0.9500
C32 C33 1.3831(19)
C32 H32 0.9500
C33 C34 1.3912(18)
C33 H33 0.9500
C34 C35 1.3931(16)
C34 H34 0.9500
C35 H35 0.9500
C36 C41 1.3935(16)
C36 C37 1.3953(17)
C37 C38 1.3889(18)
C37 H37 0.9500
C38 C39 1.392(2)
C38 H38 0.9500
C39 C40 1.379(2)
C39 H39 0.9500
C40 C41 1.3951(18)
C40 H40 0.9500
C41 H41 0.9500
S1 O1 1.4971(11)
S1 C42 1.7867(16)
S1 C43 1.7872(17)
C42 H42A 0.9800
C42 H42B 0.9800
C42 H42C 0.9800
C43 H43A 0.9800
C43 H43B 0.9800
C43 H43C 0.9800
S2 O2 1.4909(15)
S2 C45 1.7727(17)
S2 C44 1.7849(16)
C44 H44A 0.9800
C44 H44B 0.9800
C44 H44C 0.9800
C45 H45A 0.9800
C45 H45B 0.9800
C45 H45C 0.9800

loop_
_geom_hbond_atom_site_label_D
_geom_hbond_atom_site_label_H
_geom_hbond_atom_site_label_A
_geom_hbond_site_symmetry_A
_geom_hbond_distance_DH
_geom_hbond_distance_HA
_geom_hbond_distance_DA
_geom_hbond_angle_DHA
C6 H6 O1 2_566 1.00 2.40 3.3365(17) 155.7
C15 H15 Cl1 1_455 0.95 2.70 3.4262(12) 133.3
C19 H19 Cl1 . 0.95 2.66 3.2410(12) 119.7
C23 H23 O1 2_566 0.95 2.47 3.3239(16) 148.9
C25 H25 Cl1 . 0.95 2.70 3.5075(13) 143.2
C29 H29 O1 2_566 0.95 2.45 3.3201(16) 152.3
C31 H31 Cl2 . 0.95 2.76 3.3893(13) 124.5
C42 H42A O2 . 0.98 2.42 3.368(2) 162.6
C45 H45A Cl1 2_666 0.98 2.83 3.6881(16) 147.0

loop_
_geom_torsion_atom_site_label_1
_geom_torsion_atom_site_label_2
_geom_torsion_atom_site_label_3
_geom_torsion_atom_site_label_4
_geom_torsion
P2 Pd1 P1 C24 93.37(4)
Cl1 Pd1 P1 C24 -72.92(4)
P2 Pd1 P1 C18 -144.67(4)
Cl1 Pd1 P1 C18 49.04(4)
P2 Pd1 P1 C11 -27.02(4)
Cl1 Pd1 P1 C11 166.69(4)
P1 Pd1 P2 C30 111.23(4)
Cl1 Pd1 P2 C30 -143.47(5)
Cl2 Pd1 P2 C30 -61.37(4)
P1 Pd1 P2 C36 -129.51(4)
Cl1 Pd1 P2 C36 -24.21(6)
Cl2 Pd1 P2 C36 57.88(4)
P1 Pd1 P2 C13 -17.55(4)
Cl1 Pd1 P2 C13 87.75(6)
Cl2 Pd1 P2 C13 169.84(4)
C10 Fe1 C1 C2 -162.23(8)
C9 Fe1 C1 C2 164.57(13)
C6 Fe1 C1 C2 -120.11(7)
C5 Fe1 C1 C2 118.84(9)
C4 Fe1 C1 C2 81.34(7)
C3 Fe1 C1 C2 37.56(7)
C7 Fe1 C1 C2 -78.53(8)
C8 Fe1 C1 C2 -46.18(18)
C10 Fe1 C1 C5 78.93(9)
C9 Fe1 C1 C5 45.73(16)
C6 Fe1 C1 C5 121.05(8)
C4 Fe1 C1 C5 -37.50(7)
C3 Fe1 C1 C5 -81.28(7)
C7 Fe1 C1 C5 162.63(8)
C2 Fe1 C1 C5 -118.84(9)
C8 Fe1 C1 C5 -165.02(15)
C10 Fe1 C1 C11 -36.99(12)
C9 Fe1 C1 C11 -70.19(18)
C6 Fe1 C1 C11 5.13(11)
C5 Fe1 C1 C11 -115.92(12)
C4 Fe1 C1 C11 -153.42(11)
C3 Fe1 C1 C11 162.80(11)
C7 Fe1 C1 C11 46.71(12)
C2 Fe1 C1 C11 125.24(12)
C8 Fe1 C1 C11 79.06(19)
C5 C1 C2 C3 -0.18(13)
C11 C1 C2 C3 177.79(11)
Fe1 C1 C2 C3 -59.17(8)
C5 C1 C2 Fe1 59.00(8)
C11 C1 C2 Fe1 -123.04(12)
C10 Fe1 C2 C3 163.17(14)
C9 Fe1 C2 C3 -42.78(19)
C6 Fe1 C2 C3 -161.90(7)
C5 Fe1 C2 C3 81.52(7)
C4 Fe1 C2 C3 37.61(7)
C7 Fe1 C2 C3 -119.46(8)
C8 Fe1 C2 C3 -77.31(9)
C1 Fe1 C2 C3 119.55(10)
C10 Fe1 C2 C1 43.62(17)
C9 Fe1 C2 C1 -162.33(16)
C6 Fe1 C2 C1 78.55(8)
C5 Fe1 C2 C1 -38.03(6)
C4 Fe1 C2 C1 -81.94(7)
C3 Fe1 C2 C1 -119.55(10)
C7 Fe1 C2 C1 120.99(7)
C8 Fe1 C2 C1 163.14(7)
C1 C2 C3 C4 0.11(13)
Fe1 C2 C3 C4 -59.26(8)
C1 C2 C3 Fe1 59.38(8)
C10 Fe1 C3 C4 -42.40(18)
C9 Fe1 C3 C4 -76.60(9)
C6 Fe1 C3 C4 165.15(13)
C5 Fe1 C3 C4 37.68(7)
C7 Fe1 C3 C4 -160.86(8)
C2 Fe1 C3 C4 119.36(10)
C8 Fe1 C3 C4 -118.54(8)
C1 Fe1 C3 C4 81.76(7)
C10 Fe1 C3 C2 -161.76(15)
C9 Fe1 C3 C2 164.04(8)
C6 Fe1 C3 C2 45.79(16)
C5 Fe1 C3 C2 -81.68(7)
C4 Fe1 C3 C2 -119.36(10)
C7 Fe1 C3 C2 79.78(9)
C8 Fe1 C3 C2 122.09(8)
C1 Fe1 C3 C2 -37.61(7)
C2 C3 C4 C5 -0.01(14)
Fe1 C3 C4 C5 -59.26(9)
C2 C3 C4 Fe1 59.26(8)
C10 Fe1 C4 C3 163.73(7)
C9 Fe1 C4 C3 121.91(8)
C6 Fe1 C4 C3 -164.58(13)
C5 Fe1 C4 C3 -119.34(10)
C7 Fe1 C4 C3 47.93(17)
C2 Fe1 C4 C3 -37.70(7)
C8 Fe1 C4 C3 80.22(9)
C1 Fe1 C4 C3 -81.68(7)
C10 Fe1 C4 C5 -76.93(9)
C9 Fe1 C4 C5 -118.75(8)
C6 Fe1 C4 C5 -45.24(17)
C3 Fe1 C4 C5 119.34(10)
C7 Fe1 C4 C5 167.27(14)
C2 Fe1 C4 C5 81.63(7)
C8 Fe1 C4 C5 -160.44(8)
C1 Fe1 C4 C5 37.65(7)
C3 C4 C5 C1 -0.10(14)
Fe1 C4 C5 C1 -59.39(8)
C3 C4 C5 Fe1 59.29(9)
C2 C1 C5 C4 0.17(13)
C11 C1 C5 C4 -177.98(10)
Fe1 C1 C5 C4 59.22(8)
C2 C1 C5 Fe1 -59.05(8)
C11 C1 C5 Fe1 122.80(10)
C10 Fe1 C5 C4 121.34(8)
C9 Fe1 C5 C4 79.30(9)
C6 Fe1 C5 C4 162.63(8)
C3 Fe1 C5 C4 -37.63(7)
C7 Fe1 C5 C4 -166.14(15)
C2 Fe1 C5 C4 -81.60(8)
C8 Fe1 C5 C4 47.55(17)
C1 Fe1 C5 C4 -119.57(10)
C10 Fe1 C5 C1 -119.09(7)
C9 Fe1 C5 C1 -161.13(7)
C6 Fe1 C5 C1 -77.80(8)
C4 Fe1 C5 C1 119.57(10)
C3 Fe1 C5 C1 81.94(7)
C7 Fe1 C5 C1 -46.57(18)
C2 Fe1 C5 C1 37.97(6)
C8 Fe1 C5 C1 167.12(13)
C9 Fe1 C6 C10 37.91(9)
C5 Fe1 C6 C10 -76.33(9)
C4 Fe1 C6 C10 -42.71(18)
C3 Fe1 C6 C10 165.63(13)
C7 Fe1 C6 C10 119.45(12)
C2 Fe1 C6 C10 -160.61(8)
C8 Fe1 C6 C10 81.64(10)
C1 Fe1 C6 C10 -118.44(8)
C10 Fe1 C6 C7 -119.45(12)
C9 Fe1 C6 C7 -81.54(10)
C5 Fe1 C6 C7 164.22(8)
C4 Fe1 C6 C7 -162.16(13)
C3 Fe1 C6 C7 46.19(17)
C2 Fe1 C6 C7 79.94(9)
C8 Fe1 C6 C7 -37.81(9)
C1 Fe1 C6 C7 122.11(8)
C10 C6 C7 C8 0.32(15)
Fe1 C6 C7 C8 59.45(9)
C10 C6 C7 Fe1 -59.12(9)
C10 Fe1 C7 C6 37.54(8)
C9 Fe1 C7 C6 81.59(9)
C5 Fe1 C7 C6 -41.8(2)
C4 Fe1 C7 C6 163.12(13)
C3 Fe1 C7 C6 -161.73(8)
C2 Fe1 C7 C6 -119.13(8)
C8 Fe1 C7 C6 119.11(13)
C1 Fe1 C7 C6 -76.70(9)
C10 Fe1 C7 C8 -81.57(10)
C9 Fe1 C7 C8 -37.52(9)
C6 Fe1 C7 C8 -119.11(13)
C5 Fe1 C7 C8 -160.89(14)
C4 Fe1 C7 C8 44.01(19)
C3 Fe1 C7 C8 79.17(10)
C2 Fe1 C7 C8 121.76(9)
C1 Fe1 C7 C8 164.19(9)
C6 C7 C8 C9 -0.22(15)
Fe1 C7 C8 C9 59.19(10)
C6 C7 C8 Fe1 -59.42(9)
C10 Fe1 C8 C9 -37.83(9)
C6 Fe1 C8 C9 -81.64(9)
C5 Fe1 C8 C9 43.75(18)
C4 Fe1 C8 C9 78.34(10)
C3 Fe1 C8 C9 120.80(9)
C7 Fe1 C8 C9 -119.36(13)
C2 Fe1 C8 C9 162.85(8)
C1 Fe1 C8 C9 -162.33(14)
C10 Fe1 C8 C7 81.54(9)
C9 Fe1 C8 C7 119.36(13)
C6 Fe1 C8 C7 37.73(9)
C5 Fe1 C8 C7 163.11(13)
C4 Fe1 C8 C7 -162.30(8)
C3 Fe1 C8 C7 -119.83(9)
C2 Fe1 C8 C7 -77.79(10)
C1 Fe1 C8 C7 -43.0(2)
C7 C8 C9 C10 0.04(16)
Fe1 C8 C9 C10 59.23(10)
C7 C8 C9 Fe1 -59.19(10)
C10 Fe1 C9 C8 119.24(13)
C6 Fe1 C9 C8 81.53(9)
C5 Fe1 C9 C8 -161.83(8)
C4 Fe1 C9 C8 -119.74(9)
C3 Fe1 C9 C8 -78.23(10)
C7 Fe1 C9 C8 37.69(9)
C2 Fe1 C9 C8 -46.1(2)
C1 Fe1 C9 C8 164.85(12)
C6 Fe1 C9 C10 -37.71(9)
C5 Fe1 C9 C10 78.93(10)
C4 Fe1 C9 C10 121.02(9)
C3 Fe1 C9 C10 162.53(8)
C7 Fe1 C9 C10 -81.55(10)
C2 Fe1 C9 C10 -165.36(14)
C8 Fe1 C9 C10 -119.24(13)
C1 Fe1 C9 C10 45.61(18)
C7 C6 C10 C9 -0.30(15)
Fe1 C6 C10 C9 -59.55(10)
C7 C6 C10 Fe1 59.25(9)
C8 C9 C10 C6 0.16(16)
Fe1 C9 C10 C6 59.66(9)
C8 C9 C10 Fe1 -59.50(10)
C9 Fe1 C10 C6 -119.06(13)
C5 Fe1 C10 C6 121.92(8)
C4 Fe1 C10 C6 163.50(8)
C3 Fe1 C10 C6 -164.95(13)
C7 Fe1 C10 C6 -37.57(8)
C2 Fe1 C10 C6 47.85(18)
C8 Fe1 C10 C6 -81.50(9)
C1 Fe1 C10 C6 79.79(9)
C6 Fe1 C10 C9 119.06(13)
C5 Fe1 C10 C9 -119.01(9)
C4 Fe1 C10 C9 -77.44(10)
C3 Fe1 C10 C9 -45.9(2)
C7 Fe1 C10 C9 81.50(10)
C2 Fe1 C10 C9 166.92(13)
C8 Fe1 C10 C9 37.56(10)
C1 Fe1 C10 C9 -161.15(9)
C2 C1 C11 C12 -141.51(12)
C5 C1 C11 C12 36.18(14)
Fe1 C1 C11 C12 124.36(9)
C2 C1 C11 P1 -17.64(15)
C5 C1 C11 P1 160.05(9)
Fe1 C1 C11 P1 -111.78(9)
C24 P1 C11 C12 -55.45(8)
C18 P1 C11 C12 -165.79(7)
Pd1 P1 C11 C12 70.00(8)
C24 P1 C11 C1 -179.46(8)
C18 P1 C11 C1 70.20(9)
Pd1 P1 C11 C1 -54.01(8)
C1 C11 C12 C17 -111.01(11)
P1 C11 C12 C17 123.19(10)
C1 C11 C12 C13 67.35(13)
P1 C11 C12 C13 -58.45(12)
C17 C12 C13 C14 0.37(16)
C11 C12 C13 C14 -177.97(10)
C17 C12 C13 P2 -178.78(8)
C11 C12 C13 P2 2.87(15)
C30 P2 C13 C14 85.14(10)
C36 P2 C13 C14 -26.70(10)
Pd1 P2 C13 C14 -140.51(8)
C30 P2 C13 C12 -95.70(10)
C36 P2 C13 C12 152.46(9)
Pd1 P2 C13 C12 38.64(11)
C12 C13 C14 C15 0.72(17)
P2 C13 C14 C15 179.91(9)
C13 C14 C15 C16 -1.47(18)
C14 C15 C16 C17 1.10(18)
C15 C16 C17 C12 -0.02(18)
C13 C12 C17 C16 -0.72(17)
C11 C12 C17 C16 177.69(11)
C24 P1 C18 C19 130.75(10)
C11 P1 C18 C19 -119.35(10)
Pd1 P1 C18 C19 4.22(11)
C24 P1 C18 C23 -50.03(10)
C11 P1 C18 C23 59.86(10)
Pd1 P1 C18 C23 -176.57(8)
C23 C18 C19 C20 0.80(17)
P1 C18 C19 C20 180.00(9)
C18 C19 C20 C21 -0.91(17)
C19 C20 C21 C22 -0.07(18)
C20 C21 C22 C23 1.16(19)
C21 C22 C23 C18 -1.27(18)
C19 C18 C23 C22 0.28(17)
P1 C18 C23 C22 -178.95(9)
C18 P1 C24 C25 -97.61(10)
C11 P1 C24 C25 154.07(9)
Pd1 P1 C24 C25 29.07(11)
C18 P1 C24 C29 81.20(10)
C11 P1 C24 C29 -27.12(11)
Pd1 P1 C24 C29 -152.12(8)
C29 C24 C25 C26 -1.65(19)
P1 C24 C25 C26 177.21(11)
C24 C25 C26 C27 1.2(2)
C25 C26 C27 C28 0.6(2)
C26 C27 C28 C29 -1.9(2)
C27 C28 C29 C24 1.44(18)
C25 C24 C29 C28 0.33(17)
P1 C24 C29 C28 -178.47(9)
C36 P2 C30 C35 69.50(11)
C13 P2 C30 C35 -38.11(11)
Pd1 P2 C30 C35 -172.59(8)
C36 P2 C30 C31 -109.34(10)
C13 P2 C30 C31 143.06(9)
Pd1 P2 C30 C31 8.57(11)
C35 C30 C31 C32 -1.05(17)
P2 C30 C31 C32 177.80(9)
C30 C31 C32 C33 -1.24(18)
C31 C32 C33 C34 2.01(19)
C32 C33 C34 C35 -0.47(19)
C33 C34 C35 C30 -1.83(18)
C31 C30 C35 C34 2.58(17)
P2 C30 C35 C34 -176.26(9)
C30 P2 C36 C41 -5.45(12)
C13 P2 C36 C41 105.01(11)
Pd1 P2 C36 C41 -131.55(10)
C30 P2 C36 C37 176.27(10)
C13 P2 C36 C37 -73.27(11)
Pd1 P2 C36 C37 50.17(10)
C41 C36 C37 C38 -0.9(2)
P2 C36 C37 C38 177.46(11)
C36 C37 C38 C39 0.1(2)
C37 C38 C39 C40 1.0(2)
C38 C39 C40 C41 -1.2(2)
C37 C36 C41 C40 0.70(19)
P2 C36 C41 C40 -177.56(10)
C39 C40 C41 C36 0.4(2)
